data_4301074
loop_
_publ_author_name
'Michael D. Pluth'
'Darren W. Johnson'
'G\'eza Szigethy'
'Anna V. Davis'
'Simon J. Teat'
'Allen G. Oliver'
'Robert G. Bergman'
'Kenneth N. Raymond'

_publ_section_title
;
Structural Consequences of Anionic Host-Cationic Guest Interactions in a
Supramolecular Assembly
;
_journal_name_full 'Inorganic Chemistry'
_journal_page_first 111
_journal_page_last 120
_journal_paper_doi 10.1021/ic8012848
_journal_volume 48
_journal_year 2009
_chemical_formula_moiety
;
'C182 H111 N17.50 O36 Ti4' 
;
_chemical_formula_sum 'C182 H111 N17.5 O36 Ti4'
_chemical_formula_weight 3310.48
_chemical_melting_point ?
_chemical_name_common 'Ti4L6 Et4N cluster'
_chemical_name_systematic
; 
 ? 
;
_space_group_IT_number 167
_symmetry_cell_setting trigonal
_symmetry_space_group_name_Hall '-R 3 2"c'
_symmetry_space_group_name_H-M 'R -3 c :H'
_atom_sites_solution_hydrogens geom
_atom_sites_solution_primary direct
_atom_sites_solution_secondary difmap
_audit_creation_method SHELXL-97
_cell_angle_alpha 90.00
_cell_angle_beta 90.00
_cell_angle_gamma 120.00
_cell_formula_units_Z 12
_cell_length_a 20.844(3)
_cell_length_b 20.844(3)
_cell_length_c 163.55(5)
_cell_measurement_reflns_used 7627
_cell_measurement_temperature 173(2)
_cell_measurement_theta_max 19.045
_cell_measurement_theta_min 2.256
_cell_volume 61538(2)
_computing_cell_refinement 'Bruker SAINT v.7.23'
_computing_data_collection 'Bruker APEX2 v.2.0.2'
_computing_data_reduction 'Bruker SATIN v.7.23'
_computing_molecular_graphics 'ORTEP-3 v.1.08, POV-Ray v.3.6.1c.icl8.win32'
_computing_publication_material 'ORTEP-3 v.1.08, POV-Ray v.3.6.1c.icl8.win32'
_computing_structure_refinement 'SHELXL-97 (Sheldrick, 1997)'
_computing_structure_solution 'SHELXS-97 (Sheldrick, 1990)'
_diffrn_ambient_temperature 173(2)
_diffrn_detector_area_resol_mean 3.623
_diffrn_measured_fraction_theta_full 0.973
_diffrn_measured_fraction_theta_max 0.973
_diffrn_measurement_device_type 'Bruker Platinum 200'
_diffrn_measurement_method \w-scans
_diffrn_radiation_monochromator 'channel cut Si-(111) crystal'
_diffrn_radiation_source 'Advanced Light Source Station 11.3.1'
_diffrn_radiation_type synchrotron
_diffrn_radiation_wavelength 0.77490
_diffrn_reflns_av_R_equivalents 0.0722
_diffrn_reflns_av_sigmaI/netI 0.0374
_diffrn_reflns_limit_h_max 17
_diffrn_reflns_limit_h_min -17
_diffrn_reflns_limit_k_max 17
_diffrn_reflns_limit_k_min -17
_diffrn_reflns_limit_l_max 138
_diffrn_reflns_limit_l_min -133
_diffrn_reflns_number 48435
_diffrn_reflns_theta_full 19.32
_diffrn_reflns_theta_max 19.32
_diffrn_reflns_theta_min 1.26
_diffrn_standards_number 0
_exptl_absorpt_coefficient_mu 0.271
_exptl_absorpt_correction_T_max 0.9682
_exptl_absorpt_correction_T_min 0.9579
_exptl_absorpt_correction_type multi-scan
_exptl_absorpt_process_details 'Blessing, 1995'
_exptl_crystal_colour orange
_exptl_crystal_density_diffrn 1.072
_exptl_crystal_density_meas ?
_exptl_crystal_density_method .
_exptl_crystal_description 'trigonal prism'
_exptl_crystal_F_000 20418
_exptl_crystal_size_max 0.16
_exptl_crystal_size_mid 0.12
_exptl_crystal_size_min 0.12
_platon_squeeze_details
;
;
_refine_diff_density_max 0.836
_refine_diff_density_min -0.727
_refine_diff_density_rms 0.113
_refine_ls_extinction_method none
_refine_ls_goodness_of_fit_ref 2.161
_refine_ls_hydrogen_treatment constr
_refine_ls_matrix_type full
_refine_ls_number_parameters 426
_refine_ls_number_reflns 4345
_refine_ls_number_restraints 564
_refine_ls_restrained_S_all 2.099
_refine_ls_R_factor_all 0.1703
_refine_ls_R_factor_gt 0.1594
_refine_ls_shift/su_max 0.001
_refine_ls_shift/su_mean 0.000
_refine_ls_structure_factor_coef Fsqd
_refine_ls_weighting_details 'calc w=1/[\s^2^(Fo^2^)+(0.2000P)^2^+0.0000P] where P=(Fo^2^+2Fc^2^)/3'
_refine_ls_weighting_scheme calc
_refine_ls_wR_factor_gt 0.4533
_refine_ls_wR_factor_ref 0.4669
_reflns_number_gt 3636
_reflns_number_total 4345
_reflns_threshold_expression >2sigma(I)
_cod_data_source_file ic8012848_si_002_1.cif
_cod_data_source_block Structure3
_cod_depositor_comments
;
The following automatic conversions were performed:

'_chemical_melting_point' value 'not measured' was changed to '?' -
the value is undefined or not given.

Automatic conversion script
Id: cif_fix_values 1646 2011-03-28 12:23:43Z adriana 
;
_cod_original_cell_volume 61540(25)
_cod_original_sg_symbol_H-M 'R -3 c'
_cod_original_formula_sum 'C182 H111 N17.50 O36 Ti4'
_cod_database_code 4301074

loop_
_symmetry_equiv_pos_as_xyz
'x, y, z'
'-y, x-y, z'
'-x+y, -x, z'
'y, x, -z+1/2'
'x-y, -y, -z+1/2'
'-x, -x+y, -z+1/2'
'x+2/3, y+1/3, z+1/3'
'-y+2/3, x-y+1/3, z+1/3'
'-x+y+2/3, -x+1/3, z+1/3'
'y+2/3, x+1/3, -z+5/6'
'x-y+2/3, -y+1/3, -z+5/6'
'-x+2/3, -x+y+1/3, -z+5/6'
'x+1/3, y+2/3, z+2/3'
'-y+1/3, x-y+2/3, z+2/3'
'-x+y+1/3, -x+2/3, z+2/3'
'y+1/3, x+2/3, -z+7/6'
'x-y+1/3, -y+2/3, -z+7/6'
'-x+1/3, -x+y+2/3, -z+7/6'
'-x, -y, -z'
'y, -x+y, -z'
'x-y, x, -z'
'-y, -x, z-1/2'
'-x+y, y, z-1/2'
'x, x-y, z-1/2'
'-x+2/3, -y+1/3, -z+1/3'
'y+2/3, -x+y+1/3, -z+1/3'
'x-y+2/3, x+1/3, -z+1/3'
'-y+2/3, -x+1/3, z-1/6'
'-x+y+2/3, y+1/3, z-1/6'
'x+2/3, x-y+1/3, z-1/6'
'-x+1/3, -y+2/3, -z+2/3'
'y+1/3, -x+y+2/3, -z+2/3'
'x-y+1/3, x+2/3, -z+2/3'
'-y+1/3, -x+2/3, z+1/6'
'-x+y+1/3, y+2/3, z+1/6'
'x+1/3, x-y+2/3, z+1/6'

loop_
_atom_site_label
_atom_site_type_symbol
_atom_site_fract_x
_atom_site_fract_y
_atom_site_fract_z
_atom_site_U_iso_or_equiv
_atom_site_adp_type
_atom_site_occupancy
_atom_site_symmetry_multiplicity
_atom_site_calc_flag
_atom_site_refinement_flags
_atom_site_disorder_assembly
_atom_site_disorder_group
Ti1 Ti 0.0000 0.0000 0.07762(2) 0.0978(16) Uani 1 3 d S . .
Ti2 Ti 0.35959(13) 0.35111(13) 0.141425(18) 0.1096(14) Uani 1 1 d . . .
O01 O 0.0890(4) 0.0275(4) 0.08465(5) 0.096(3) Uani 1 1 d . . .
O02 O 0.0497(5) -0.0388(5) 0.07089(5) 0.108(3) Uani 1 1 d . . .
O03 O 0.3060(7) 0.1008(8) 0.09438(8) 0.172(5) Uani 1 1 d . . .
O04 O 0.1568(7) 0.4043(6) 0.11723(7) 0.147(4) Uani 1 1 d . . .
O05 O 0.3648(5) 0.4422(5) 0.14490(8) 0.146(4) Uani 1 1 d . . .
O06 O 0.2904(4) 0.3546(4) 0.13320(5) 0.096(3) Uani 1 1 d . . .
O07 O 0.3620(4) 0.2674(4) 0.13608(5) 0.096(3) Uani 1 1 d . . .
O08 O 0.4498(4) 0.4045(4) 0.13559(7) 0.128(4) Uani 1 1 d . . .
O09 O 0.4187(5) 0.1137(5) 0.12520(7) 0.135(4) Uani 1 1 d . . .
O10 O 0.1075(7) 0.1711(8) 0.16580(8) 0.173(5) Uani 1 1 d . . .
O11 O 0.4071(5) 0.3471(5) 0.15158(6) 0.121(3) Uani 1 1 d . . .
O12 O 0.2725(4) 0.2845(4) 0.14782(6) 0.104(3) Uani 1 1 d . . .
N01 N 0.1939(6) 0.0925(6) 0.09607(7) 0.110(4) Uani 1 1 d . . .
H01B H 0.1490 0.0747 0.0941 0.133 Uiso 1 1 calc R . .
N02 N 0.1998(5) 0.3240(5) 0.12013(7) 0.105(4) Uani 1 1 d . . .
H02B H 0.2232 0.3125 0.1238 0.126 Uiso 1 1 calc R . .
N03 N 0.3498(6) 0.1293(5) 0.13483(6) 0.098(3) Uani 1 1 d . . .
H03B H 0.3399 0.1620 0.1370 0.118 Uiso 1 1 calc R . .
C01 C 0.1404(7) 0.0155(7) 0.08112(8) 0.101(4) Uiso 1 1 d D . .
C02 C 0.1168(7) -0.0228(7) 0.07367(8) 0.107(4) Uiso 1 1 d D . .
C03 C 0.1651(8) -0.0384(9) 0.06913(10) 0.157(6) Uiso 1 1 d D . .
H03A H 0.1498 -0.0639 0.0641 0.188 Uiso 1 1 calc R . .
C04 C 0.2361(8) -0.0155(8) 0.07223(9) 0.143(6) Uiso 1 1 d D . .
H04A H 0.2684 -0.0272 0.0693 0.172 Uiso 1 1 calc R . .
C05 C 0.2599(8) 0.0240(8) 0.07954(8) 0.131(5) Uiso 1 1 d D . .
H05A H 0.3091 0.0417 0.0814 0.157 Uiso 1 1 calc R . .
C06 C 0.2114(6) 0.0378(7) 0.08416(7) 0.100(4) Uiso 1 1 d D . .
C25 C 0.4244(7) 0.2850(6) 0.13184(8) 0.100(4) Uiso 1 1 d D . .
C26 C 0.4713(7) 0.3621(7) 0.13136(9) 0.121(5) Uiso 1 1 d D . .
C27 C 0.5392(8) 0.3903(8) 0.12711(9) 0.130(5) Uiso 1 1 d D . .
H27A H 0.5733 0.4421 0.1271 0.156 Uiso 1 1 calc R . .
C28 C 0.5563(8) 0.3417(7) 0.12296(10) 0.141(6) Uiso 1 1 d D . .
H28A H 0.5996 0.3615 0.1197 0.170 Uiso 1 1 calc R . .
C29 C 0.5108(7) 0.2644(7) 0.12357(9) 0.127(5) Uiso 1 1 d D . .
H29A H 0.5240 0.2320 0.1209 0.152 Uiso 1 1 calc R . .
C30 C 0.4445(6) 0.2362(6) 0.12822(8) 0.099(4) Uiso 1 1 d D . .
C43 C 0.2310(8) 0.2334(8) 0.16156(9) 0.132(5) Uiso 1 1 d D . .
C44 C 0.2547(11) 0.2250(12) 0.16948(11) 0.194(8) Uiso 1 1 d D . .
H44A H 0.2195 0.1990 0.1737 0.232 Uiso 1 1 calc R . .
C45 C 0.3314(10) 0.2559(11) 0.17099(12) 0.194(8) Uiso 1 1 d D . .
H45A H 0.3472 0.2483 0.1762 0.233 Uiso 1 1 calc R . .
C46 C 0.3839(10) 0.2967(10) 0.16517(11) 0.166(7) Uiso 1 1 d D . .
H46A H 0.4350 0.3186 0.1665 0.199 Uiso 1 1 calc R . .
C47 C 0.3622(9) 0.3062(9) 0.15725(10) 0.134(6) Uiso 1 1 d D . .
C48 C 0.2855(8) 0.2748(8) 0.15577(9) 0.118(5) Uiso 1 1 d D . .
C19 C 0.2376(7) 0.4305(6) 0.12883(7) 0.098(4) Uiso 1 1 d D . .
C20 C 0.2324(7) 0.4949(7) 0.13054(8) 0.111(4) Uiso 1 1 d D . .
H20A H 0.2013 0.5066 0.1274 0.134 Uiso 1 1 calc R . .
C21 C 0.2743(9) 0.5399(9) 0.13699(10) 0.161(6) Uiso 1 1 d D . .
H21A H 0.2722 0.5837 0.1380 0.193 Uiso 1 1 calc R . .
C22 C 0.3189(9) 0.5252(8) 0.14202(10) 0.144(6) Uiso 1 1 d D . .
H22A H 0.3464 0.5575 0.1464 0.173 Uiso 1 1 calc R . .
C23 C 0.3215(8) 0.4598(7) 0.14040(8) 0.115(5) Uiso 1 1 d D . .
C24 C 0.2827(6) 0.4148(7) 0.13379(7) 0.092(4) Uiso 1 1 d D . .
C07 C 0.2395(11) 0.0770(9) 0.09189(10) 0.119(5) Uiso 1 1 d . . .
C08 C 0.2102(6) 0.1354(7) 0.10358(8) 0.093(4) Uiso 1 1 d D . .
C09 C 0.2511(7) 0.1244(7) 0.10969(7) 0.110(4) Uiso 1 1 d D . .
H09A H 0.2662 0.0886 0.1090 0.132 Uiso 1 1 calc R . .
C10 C 0.2690(7) 0.1671(7) 0.11681(8) 0.121(5) Uiso 1 1 d D . .
H10A H 0.2991 0.1621 0.1208 0.145 Uiso 1 1 calc R . .
C11 C 0.2434(6) 0.2174(7) 0.11814(7) 0.102(4) Uiso 1 1 d D . .
H11A H 0.2553 0.2451 0.1231 0.123 Uiso 1 1 calc R . .
C12 C 0.2003(6) 0.2261(6) 0.11212(7) 0.092(4) Uiso 1 1 d D . .
C13 C 0.1812(6) 0.1823(6) 0.10501(7) 0.092(4) Uiso 1 1 d D . .
C14 C 0.1386(9) 0.1917(9) 0.09884(9) 0.142(6) Uiso 1 1 d D . .
H14A H 0.1277 0.1649 0.0939 0.170 Uiso 1 1 calc R . .
C15 C 0.1133(9) 0.2414(8) 0.10029(9) 0.147(6) Uiso 1 1 d D . .
H15A H 0.0839 0.2470 0.0962 0.176 Uiso 1 1 calc R . .
C16 C 0.1292(8) 0.2833(9) 0.10746(9) 0.142(6) Uiso 1 1 d D . .
H16A H 0.1107 0.3162 0.1083 0.170 Uiso 1 1 calc R . .
C17 C 0.1732(6) 0.2750(7) 0.11336(7) 0.090(4) Uiso 1 1 d D . .
C18 C 0.1958(8) 0.3860(9) 0.12201(9) 0.116(4) Uiso 1 1 d . . .
C31 C 0.4053(8) 0.1573(8) 0.12946(9) 0.100(4) Uiso 1 1 d . . .
C32 C 0.3028(7) 0.0538(7) 0.13770(8) 0.105(4) Uiso 1 1 d D . .
C33 C 0.3282(8) 0.0029(7) 0.13656(9) 0.121(5) Uiso 1 1 d D . .
H33A H 0.3738 0.0170 0.1339 0.146 Uiso 1 1 calc R . .
C34 C 0.2833(8) -0.0693(8) 0.13958(10) 0.141(6) Uiso 1 1 d D . .
H34A H 0.2970 -0.1057 0.1386 0.169 Uiso 1 1 calc R . .
C35 C 0.2197(8) -0.0887(8) 0.14400(10) 0.137(5) Uiso 1 1 d D . .
H35A H 0.1922 -0.1370 0.1463 0.164 Uiso 1 1 calc R . .
C36 C 0.1954(6) -0.0373(6) 0.14520(8) 0.110(4) Uiso 1 1 d D . .
C37 C 0.2384(6) 0.0352(5) 0.14211(7) 0.078(3) Uiso 1 1 d D . .
C38 C 0.2178(7) 0.0890(7) 0.14376(8) 0.114(4) Uiso 1 1 d D . .
H38A H 0.2469 0.1384 0.1418 0.137 Uiso 1 1 calc R . .
C39 C 0.1540(7) 0.0679(7) 0.14830(9) 0.128(5) Uiso 1 1 d D . .
H39A H 0.1382 0.1030 0.1492 0.153 Uiso 1 1 calc R . .
C40 C 0.1119(9) -0.0039(7) 0.15155(10) 0.145(6) Uiso 1 1 d D . .
H40A H 0.0691 -0.0166 0.1547 0.174 Uiso 1 1 calc R . .
C41 C 0.1334(7) -0.0570(7) 0.15010(8) 0.098(4) Uiso 1 1 d D . .
C42 C 0.1534(10) 0.2054(9) 0.16020(13) 0.120(5) Uiso 1 1 d . . .
N50 N 0.1597(10) 0.4025(10) 0.22338(11) 0.085(5) Uiso 0.50 1 d P . .
C50 C 0.216(2) 0.379(2) 0.2195(2) 0.149(4) Uiso 0.50 1 d P . .
H50A H 0.2018 0.3288 0.2213 0.178 Uiso 0.50 1 calc PR . .
H50B H 0.2666 0.4134 0.2216 0.178 Uiso 0.50 1 calc PR . .
C51 C 0.2181(19) 0.3816(19) 0.2105(2) 0.149(4) Uiso 0.50 1 d P . .
H51A H 0.2536 0.3673 0.2085 0.223 Uiso 0.50 1 calc PR . .
H51B H 0.2333 0.4319 0.2086 0.223 Uiso 0.50 1 calc PR . .
H51C H 0.1687 0.3471 0.2083 0.223 Uiso 0.50 1 calc PR . .
C52 C 0.0785(19) 0.3513(18) 0.2207(2) 0.149(4) Uiso 0.50 1 d P . .
H52A H 0.0778 0.3524 0.2146 0.178 Uiso 0.50 1 calc PR . .
H52B H 0.0498 0.3744 0.2226 0.178 Uiso 0.50 1 calc PR . .
C53 C 0.0343(19) 0.2674(18) 0.2233(2) 0.149(4) Uiso 0.50 1 d P . .
H53A H -0.0144 0.2431 0.2207 0.223 Uiso 0.50 1 calc PR . .
H53B H 0.0280 0.2641 0.2293 0.223 Uiso 0.50 1 calc PR . .
H53C H 0.0619 0.2429 0.2217 0.223 Uiso 0.50 1 calc PR . .
C54 C 0.1630(19) 0.4080(19) 0.2325(2) 0.149(4) Uiso 0.50 1 d P . .
H54A H 0.1905 0.3916 0.2356 0.178 Uiso 0.50 1 calc PR . .
C55 C 0.1195(19) 0.4415(19) 0.2366(2) 0.149(4) Uiso 0.50 1 d P . .
H55A H 0.1277 0.4443 0.2426 0.223 Uiso 0.50 1 calc PR . .
H55B H 0.0665 0.4101 0.2355 0.223 Uiso 0.50 1 calc PR . .
H55C H 0.1368 0.4914 0.2345 0.223 Uiso 0.50 1 calc PR . .
C56 C 0.182(2) 0.4792(19) 0.2203(2) 0.149(4) Uiso 0.50 1 d P . .
H56A H 0.1432 0.4858 0.2182 0.178 Uiso 0.50 1 calc PR . .
C57 C 0.2550(19) 0.5435(19) 0.2203(2) 0.149(4) Uiso 0.50 1 d P . .
H57A H 0.2535 0.5846 0.2176 0.223 Uiso 0.50 1 calc PR . .
H57B H 0.2890 0.5321 0.2174 0.223 Uiso 0.50 1 calc PR . .
H57C H 0.2722 0.5575 0.2259 0.223 Uiso 0.50 1 calc PR . .
N60 N 0.0000 0.0000 0.12167(13) 0.116(6) Uiso 1 3 d SD . .
C61 C -0.0184(18) 0.0621(14) 0.12173(19) 0.152(12) Uiso 0.50 1 d PD . .
C62 C 0.030(2) 0.1419(16) 0.1240(2) 0.160(13) Uiso 0.50 1 d PD . .
C63 C 0.000(5) 0.039(3) 0.11379(15) 0.22(3) Uiso 0.33 1 d PD . .
C64 C 0.0000 0.0000 0.1060(2) 0.187(13) Uiso 1 3 d SD . .
C786 C 0.073(3) 0.115(3) 0.1285(3) 0.27(2) Uiso 0.67 1 d P . .
N71 N -0.0323(19) -0.025(2) 0.1848(3) 0.47(3) Uiso 1 1 d D . .
C72 C -0.0936(17) -0.102(2) 0.1820(2) 0.421(14) Uiso 1 1 d D A 1
C73 C -0.078(4) -0.164(3) 0.1840(5) 0.53(5) Uiso 1 1 d D A 1
C74 C -0.101(3) -0.065(3) 0.1899(2) 0.54(5) Uiso 1 1 d D A .
C75 C -0.162(2) -0.047(2) 0.1883(2) 0.313(17) Uiso 1 1 d D . .
C76 C -0.017(3) -0.063(2) 0.1761(3) 0.325(19) Uiso 1 1 d . . 2
C77 C -0.0936(17) -0.102(2) 0.1820(2) 0.421(14) Uiso 1 1 d . A 2
N04 N 0.1316(6) 0.2169(6) 0.15306(7) 0.111(4) Uani 1 1 d . . .
H04B H 0.1673 0.2445 0.1496 0.133 Uiso 1 1 calc R . .
C878 C 0.0000 0.0000 0.1315(5) 0.32(3) Uiso 1 3 d S . .

loop_
_atom_site_aniso_label
_atom_site_aniso_U_11
_atom_site_aniso_U_22
_atom_site_aniso_U_33
_atom_site_aniso_U_23
_atom_site_aniso_U_13
_atom_site_aniso_U_12
Ti1 0.106(2) 0.106(2) 0.081(3) 0.000 0.000 0.0532(10)
Ti2 0.085(2) 0.0845(19) 0.150(3) -0.0286(15) -0.0260(15) 0.0358(15)
O01 0.088(5) 0.111(6) 0.087(6) 0.003(5) 0.007(4) 0.048(5)
O02 0.120(7) 0.138(7) 0.082(6) -0.020(5) -0.005(5) 0.077(6)
O03 0.117(8) 0.219(12) 0.168(11) -0.047(9) -0.013(8) 0.075(8)
O04 0.194(10) 0.177(10) 0.134(8) 0.011(7) -0.005(8) 0.140(9)
O05 0.108(7) 0.095(7) 0.220(12) -0.059(7) -0.051(7) 0.040(6)
O06 0.086(5) 0.070(5) 0.137(7) 0.001(5) -0.004(5) 0.042(4)
O07 0.086(6) 0.078(5) 0.115(7) -0.009(4) -0.017(5) 0.035(4)
O08 0.067(5) 0.075(5) 0.231(11) -0.016(6) -0.006(6) 0.028(5)
O09 0.123(7) 0.100(7) 0.178(10) -0.005(7) 0.011(7) 0.053(6)
O10 0.161(10) 0.228(13) 0.123(9) -0.009(9) 0.004(8) 0.092(10)
O11 0.094(6) 0.110(7) 0.151(9) -0.049(6) -0.062(6) 0.046(6)
O12 0.073(5) 0.098(6) 0.129(8) -0.024(5) -0.008(5) 0.034(5)
N01 0.100(8) 0.136(9) 0.112(9) -0.003(7) -0.006(7) 0.071(7)
N02 0.094(7) 0.069(7) 0.160(10) 0.010(7) -0.002(7) 0.046(6)
N03 0.109(8) 0.083(7) 0.102(8) -0.001(6) -0.014(7) 0.047(6)
N04 0.095(8) 0.125(9) 0.116(10) -0.026(7) -0.008(7) 0.058(7)

loop_
_atom_type_symbol
_atom_type_description
_atom_type_scat_dispersion_real
_atom_type_scat_dispersion_imag
_atom_type_scat_source
C C -0.0020 0.0020 'International Tables Vol C Tables 4.2.6.8 and 6.1.1.4'
H H 0.0000 0.0000 'International Tables Vol C Tables 4.2.6.8 and 6.1.1.4'
N N -0.0031 0.0040 'International Tables Vol C Tables 4.2.6.8 and 6.1.1.4'
O O -0.0041 0.0074 'International Tables Vol C Tables 4.2.6.8 and 6.1.1.4'
Ti Ti 0.2263 0.5295 'International Tables Vol C Tables 4.2.6.8 and 6.1.1.4'

loop_
_geom_angle_atom_site_label_1
_geom_angle_atom_site_label_2
_geom_angle_atom_site_label_3
_geom_angle
_geom_angle_site_symmetry_1
_geom_angle_site_symmetry_3
_geom_angle_publ_flag
O02 Ti1 O02 91.0(4) 3 2 ?
O02 Ti1 O02 91.0(4) 3 . ?
O02 Ti1 O02 91.0(4) 2 . ?
O02 Ti1 O01 166.4(4) 3 . ?
O02 Ti1 O01 99.6(3) 2 . ?
O02 Ti1 O01 80.5(3) . . ?
O02 Ti1 O01 99.6(3) 3 2 ?
O02 Ti1 O01 80.5(3) 2 2 ?
O02 Ti1 O01 166.4(4) . 2 ?
O01 Ti1 O01 90.4(3) . 2 ?
O02 Ti1 O01 80.5(3) 3 3 ?
O02 Ti1 O01 166.4(4) 2 3 ?
O02 Ti1 O01 99.6(3) . 3 ?
O01 Ti1 O01 90.4(3) . 3 ?
O01 Ti1 O01 90.4(3) 2 3 ?
O08 Ti2 O05 91.1(4) . . ?
O08 Ti2 O12 170.4(4) . . ?
O05 Ti2 O12 96.7(4) . . ?
O08 Ti2 O11 94.5(5) . . ?
O05 Ti2 O11 90.7(5) . . ?
O12 Ti2 O11 79.9(4) . . ?
O08 Ti2 O07 80.8(4) . . ?
O05 Ti2 O07 170.0(5) . . ?
O12 Ti2 O07 91.9(4) . . ?
O11 Ti2 O07 95.8(4) . . ?
O08 Ti2 O06 99.3(4) . . ?
O05 Ti2 O06 81.3(4) . . ?
O12 Ti2 O06 87.5(4) . . ?
O11 Ti2 O06 164.2(4) . . ?
O07 Ti2 O06 94.1(3) . . ?
C01 O01 Ti1 114.2(7) . . ?
C02 O02 Ti1 114.2(7) . . ?
C23 O05 Ti2 113.0(8) . . ?
C24 O06 Ti2 114.2(7) . . ?
C25 O07 Ti2 115.7(7) . . ?
C26 O08 Ti2 115.3(7) . . ?
C47 O11 Ti2 115.0(9) . . ?
C48 O12 Ti2 115.8(8) . . ?
C07 N01 C08 127.2(12) . . ?
C07 N01 H01B 116.4 . . ?
C08 N01 H01B 116.4 . . ?
C18 N02 C17 132.0(11) . . ?
C18 N02 H02B 114.0 . . ?
C17 N02 H02B 114.0 . . ?
C31 N03 C32 130.9(12) . . ?
C31 N03 H03B 114.5 . . ?
C32 N03 H03B 114.5 . . ?
O01 C01 C06 126.3(10) . . ?
O01 C01 C02 113.1(10) . . ?
C06 C01 C02 120.6(11) . . ?
O02 C02 C01 117.4(10) . . ?
O02 C02 C03 122.6(11) . . ?
C01 C02 C03 119.9(12) . . ?
C04 C03 C02 118.9(13) . . ?
C04 C03 H03A 120.5 . . ?
C02 C03 H03A 120.5 . . ?
C05 C04 C03 120.9(13) . . ?
C05 C04 H04A 119.5 . . ?
C03 C04 H04A 119.5 . . ?
C04 C05 C06 120.3(12) . . ?
C04 C05 H05A 119.8 . . ?
C06 C05 H05A 119.8 . . ?
C05 C06 C01 119.3(11) . . ?
C05 C06 C07 117.1(12) . . ?
C01 C06 C07 123.6(12) . . ?
O07 C25 C26 111.2(10) . . ?
O07 C25 C30 127.8(11) . . ?
C26 C25 C30 121.0(12) . . ?
C27 C26 C25 118.8(12) . . ?
C27 C26 O08 124.5(11) . . ?
C25 C26 O08 116.6(11) . . ?
C26 C27 C28 120.0(13) . . ?
C26 C27 H27A 120.0 . . ?
C28 C27 H27A 120.0 . . ?
C29 C28 C27 121.5(13) . . ?
C29 C28 H28A 119.2 . . ?
C27 C28 H28A 119.2 . . ?
C28 C29 C30 118.1(12) . . ?
C28 C29 H29A 120.9 . . ?
C30 C29 H29A 120.9 . . ?
C25 C30 C31 124.1(12) . . ?
C25 C30 C29 120.3(11) . . ?
C31 C30 C29 115.3(11) . . ?
C48 C43 C42 123.3(15) . . ?
C48 C43 C44 117.8(13) . . ?
C42 C43 C44 118.6(15) . . ?
C43 C44 C45 118.9(15) . . ?
C43 C44 H44A 120.6 . . ?
C45 C44 H44A 120.6 . . ?
C46 C45 C44 122.0(16) . . ?
C46 C45 H45A 119.0 . . ?
C44 C45 H45A 119.0 . . ?
C45 C46 C47 120.5(15) . . ?
C45 C46 H46A 119.8 . . ?
C47 C46 H46A 119.8 . . ?
O11 C47 C48 117.5(14) . . ?
O11 C47 C46 124.9(14) . . ?
C48 C47 C46 117.3(14) . . ?
C43 C48 O12 125.3(13) . . ?
C43 C48 C47 123.5(13) . . ?
O12 C48 C47 110.9(12) . . ?
C18 C19 C24 124.2(12) . . ?
C18 C19 C20 116.9(12) . . ?
C24 C19 C20 118.8(11) . . ?
C21 C20 C19 117.7(12) . . ?
C21 C20 H20A 121.1 . . ?
C19 C20 H20A 121.1 . . ?
C20 C21 C22 124.4(14) . . ?
C20 C21 H21A 117.8 . . ?
C22 C21 H21A 117.8 . . ?
C21 C22 C23 117.1(13) . . ?
C21 C22 H22A 121.4 . . ?
C23 C22 H22A 121.4 . . ?
O05 C23 C24 118.8(11) . . ?
O05 C23 C22 120.9(12) . . ?
C24 C23 C22 120.1(12) . . ?
O06 C24 C23 112.4(10) . . ?
O06 C24 C19 125.8(10) . . ?
C23 C24 C19 121.7(11) . . ?
N01 C07 O03 120.4(15) . . ?
N01 C07 C06 116.5(15) . . ?
O03 C07 C06 123.0(16) . . ?
C13 C08 C09 120.2(11) . . ?
C13 C08 N01 121.3(10) . . ?
C09 C08 N01 118.3(11) . . ?
C10 C09 C08 118.7(11) . . ?
C10 C09 H09A 120.6 . . ?
C08 C09 H09A 120.6 . . ?
C09 C10 C11 121.3(11) . . ?
C09 C10 H10A 119.3 . . ?
C11 C10 H10A 119.3 . . ?
C12 C11 C10 119.5(11) . . ?
C12 C11 H11A 120.2 . . ?
C10 C11 H11A 120.2 . . ?
C13 C12 C11 119.1(10) . . ?
C13 C12 C17 120.3(10) . . ?
C11 C12 C17 120.5(9) . . ?
C12 C13 C08 120.6(10) . . ?
C12 C13 C14 119.4(11) . . ?
C08 C13 C14 119.6(10) . . ?
C15 C14 C13 118.3(13) . . ?
C15 C14 H14A 120.8 . . ?
C13 C14 H14A 120.8 . . ?
C16 C15 C14 123.0(13) . . ?
C16 C15 H15A 118.5 . . ?
C14 C15 H15A 118.5 . . ?
C15 C16 C17 117.8(13) . . ?
C15 C16 H16A 121.1 . . ?
C17 C16 H16A 121.1 . . ?
N02 C17 C16 119.6(10) . . ?
N02 C17 C12 118.8(10) . . ?
C16 C17 C12 121.0(11) . . ?
O04 C18 N02 118.5(13) . . ?
O04 C18 C19 122.7(15) . . ?
N02 C18 C19 118.8(14) . . ?
O09 C31 N03 119.8(13) . . ?
O09 C31 C30 122.2(14) . . ?
N03 C31 C30 117.9(14) . . ?
C37 C32 N03 120.1(10) . . ?
C37 C32 C33 121.8(11) . . ?
N03 C32 C33 117.8(11) . . ?
C34 C33 C32 117.2(12) . . ?
C34 C33 H33A 121.4 . . ?
C32 C33 H33A 121.4 . . ?
C35 C34 C33 121.6(13) . . ?
C35 C34 H34A 119.2 . . ?
C33 C34 H34A 119.2 . . ?
C34 C35 C36 120.6(12) . . ?
C34 C35 H35A 119.7 . . ?
C36 C35 H35A 119.7 . . ?
C41 C36 C37 121.4(10) . . ?
C41 C36 C35 119.2(10) . . ?
C37 C36 C35 119.1(10) . . ?
C32 C37 C36 119.4(10) . . ?
C32 C37 C38 120.6(9) . . ?
C36 C37 C38 120.0(10) . . ?
C39 C38 C37 118.3(11) . . ?
C39 C38 H38A 120.9 . . ?
C37 C38 H38A 120.9 . . ?
C38 C39 C40 121.8(12) . . ?
C38 C39 H39A 119.1 . . ?
C40 C39 H39A 119.1 . . ?
C41 C40 C39 120.1(13) . . ?
C41 C40 H40A 120.0 . . ?
C39 C40 H40A 120.0 . . ?
C36 C41 C40 118.4(12) . . ?
C36 C41 N04 123.4(10) . 3 ?
C40 C41 N04 117.9(11) . 3 ?
O10 C42 N04 121.1(17) . . ?
O10 C42 C43 119.9(18) . . ?
N04 C42 C43 119.0(17) . . ?
C54 N50 C50 114(2) . . ?
C54 N50 C52 109(2) . . ?
C50 N50 C52 113(2) . . ?
C54 N50 C56 106(2) . . ?
C50 N50 C56 108(2) . . ?
C52 N50 C56 107(2) . . ?
N50 C50 C51 113(3) . . ?
N50 C50 H50A 108.9 . . ?
C51 C50 H50A 108.9 . . ?
N50 C50 H50B 108.9 . . ?
C51 C50 H50B 108.9 . . ?
H50A C50 H50B 107.7 . . ?
C50 C51 H51A 109.5 . . ?
C50 C51 H51B 109.5 . . ?
H51A C51 H51B 109.5 . . ?
C50 C51 H51C 109.5 . . ?
H51A C51 H51C 109.5 . . ?
H51B C51 H51C 109.5 . . ?
N50 C52 C53 121(3) . . ?
N50 C52 H52A 107.0 . . ?
C53 C52 H52A 107.0 . . ?
N50 C52 H52B 107.0 . . ?
C53 C52 H52B 107.0 . . ?
H52A C52 H52B 106.8 . . ?
C52 C53 H53A 109.5 . . ?
C52 C53 H53B 109.5 . . ?
H53A C53 H53B 109.5 . . ?
C52 C53 H53C 109.5 . . ?
H53A C53 H53C 109.5 . . ?
H53B C53 H53C 109.5 . . ?
C55 C54 N50 117(3) . . ?
C55 C54 H54A 121.5 . . ?
N50 C54 H54A 121.5 . . ?
C54 C55 H55A 109.5 . . ?
C54 C55 H55B 109.5 . . ?
H55A C55 H55B 109.5 . . ?
C54 C55 H55C 109.5 . . ?
H55A C55 H55C 109.5 . . ?
H55B C55 H55C 109.5 . . ?
C57 C56 N50 127(3) . . ?
C57 C56 H56A 116.3 . . ?
N50 C56 H56A 116.3 . . ?
C56 C57 H57A 109.5 . . ?
C56 C57 H57B 109.5 . . ?
H57A C57 H57B 109.5 . . ?
C56 C57 H57C 109.5 . . ?
H57A C57 H57C 109.5 . . ?
H57B C57 H57C 109.5 . . ?
C878 N60 C61 89.6(15) . 2 ?
C878 N60 C61 89.6(15) . 3 ?
C61 N60 C61 120.00(7) 2 3 ?
C878 N60 C61 89.6(15) . . ?
C61 N60 C61 120.00(7) 2 . ?
C61 N60 C61 120.00(8) 3 . ?
C878 N60 C63 147.4(15) . . ?
C61 N60 C63 112(3) 2 . ?
C61 N60 C63 100(4) 3 . ?
C61 N60 C63 58.7(9) . . ?
C878 N60 C63 147.4(16) . 2 ?
C61 N60 C63 58.7(10) 2 2 ?
C61 N60 C63 112(3) 3 2 ?
C61 N60 C63 100(4) . 2 ?
C63 N60 C63 56(3) . 2 ?
C878 N60 C63 147.4(15) . 3 ?
C61 N60 C63 100(4) 2 3 ?
C61 N60 C63 58.7(9) 3 3 ?
C61 N60 C63 112(3) . 3 ?
C63 N60 C63 56(3) . 3 ?
C63 N60 C63 56(3) 2 3 ?
C62 C61 C63 115(4) . . ?
C62 C61 N60 129(3) . . ?
C63 C61 N60 60.9(10) . . ?
C62 C61 C786 47(2) . . ?
C63 C61 C786 109(4) . . ?
N60 C61 C786 84(2) . . ?
C62 C61 C878 105(2) . . ?
C63 C61 C878 107(2) . . ?
N60 C61 C878 46.8(16) . . ?
C786 C61 C878 61.7(18) . . ?
C786 C62 C61 84(3) . . ?
C63 C63 C63 60.000(13) 2 3 ?
C63 C63 C61 106(5) 2 . ?
C63 C63 C61 120(2) 3 . ?
C63 C63 C64 61.9(13) 2 . ?
C63 C63 C64 61.9(13) 3 . ?
C61 C63 C64 166(7) . . ?
C63 C63 N60 62.2(13) 2 . ?
C63 C63 N60 62.2(13) 3 . ?
C61 C63 N60 60.4(10) . . ?
C64 C63 N60 115(3) . . ?
C63 C64 C63 56(3) 3 2 ?
C63 C64 C63 56(3) 3 . ?
C63 C64 C63 56(3) 2 . ?
C62 C786 C61 48.4(18) . . ?
C62 C786 C878 108(3) . . ?
C61 C786 C878 64(2) . . ?
N71 N71 N71 60.00(3) 3 2 ?
N71 N71 C76 107(3) 3 . ?
N71 N71 C76 74(3) 2 . ?
N71 N71 C74 127(5) 3 . ?
N71 N71 C74 142(3) 2 . ?
C76 N71 C74 124(3) . . ?
N71 N71 C72 161(3) 3 . ?
N71 N71 C72 126(6) 2 . ?
C76 N71 C72 62(2) . . ?
C74 N71 C72 61.6(11) . . ?
N71 N71 C76 70(3) 3 3 ?
N71 N71 C76 105(3) 2 3 ?
C76 N71 C76 71(3) . 3 ?
C74 N71 C76 112(3) . 3 ?
C72 N71 C76 91(3) . 3 ?
N71 C72 C74 58.2(10) . . ?
N71 C72 C73 113.3(19) . . ?
C74 C72 C73 110(4) . . ?
N71 C74 C75 117(2) . . ?
N71 C74 C72 60.2(10) . . ?
C75 C74 C72 106(4) . . ?
N71 C76 C76 74.2(17) . 2 ?
N71 C76 C76 53(2) 2 2 ?
N71 C76 C76 55.2(19) . 3 ?
N71 C76 C76 73.4(17) 2 3 ?
C76 C76 C76 60.000(11) 2 3 ?
C42 N04 C41 128.9(13) . 2 ?
C42 N04 H04B 115.5 . . ?
C41 N04 H04B 115.5 2 . ?
N60 C878 C786 77(2) . 3 ?
N60 C878 C786 77(2) . 2 ?
C786 C878 C786 114.9(18) 3 2 ?
N60 C878 C786 77(2) . . ?
C786 C878 C786 114.9(18) 3 . ?
C786 C878 C786 114.9(18) 2 . ?
C786 C878 C61 54.2(19) 2 2 ?
C786 C878 C61 120(4) . 2 ?
C786 C878 C61 54.2(19) 3 3 ?
C786 C878 C61 120(4) 2 3 ?
C786 C878 C61 66(2) . 3 ?
C61 C878 C61 73(2) 2 3 ?
N60 C878 C61 43.6(14) . . ?
C786 C878 C61 120(4) 3 . ?
C786 C878 C61 66(2) 2 . ?
C786 C878 C61 54.2(19) . . ?
C61 C878 C61 73(2) 2 . ?
C61 C878 C61 73(2) 3 . ?

loop_
_geom_bond_atom_site_label_1
_geom_bond_atom_site_label_2
_geom_bond_distance
_geom_bond_site_symmetry_2
_geom_bond_publ_flag
Ti1 O02 1.943(8) 3 ?
Ti1 O02 1.943(8) 2 ?
Ti1 O02 1.943(8) . ?
Ti1 O01 2.007(8) . ?
Ti1 O01 2.007(8) 2 ?
Ti1 O01 2.007(8) 3 ?
Ti2 O08 1.895(10) . ?
Ti2 O05 1.933(10) . ?
Ti2 O12 1.948(9) . ?
Ti2 O11 1.956(9) . ?
Ti2 O07 1.974(8) . ?
Ti2 O06 1.999(8) . ?
O01 C01 1.347(13) . ?
O02 C02 1.345(14) . ?
O03 C07 1.285(18) . ?
O04 C18 1.315(17) . ?
O05 C23 1.348(15) . ?
O06 C24 1.348(13) . ?
O07 C25 1.353(14) . ?
O08 C26 1.362(15) . ?
O09 C31 1.283(16) . ?
O10 C42 1.258(19) . ?
O11 C47 1.291(16) . ?
O12 C48 1.363(15) . ?
N01 C07 1.334(18) . ?
N01 C08 1.456(15) . ?
N01 H01B 0.8800 . ?
N02 C18 1.371(18) . ?
N02 C17 1.418(14) . ?
N02 H02B 0.8800 . ?
N03 C31 1.331(16) . ?
N03 C32 1.454(15) . ?
N03 H03B 0.8800 . ?
C01 C06 1.403(10) . ?
C01 C02 1.405(10) . ?
C02 C03 1.414(10) . ?
C03 C04 1.403(10) . ?
C03 H03A 0.9500 . ?
C04 C05 1.394(10) . ?
C04 H04A 0.9500 . ?
C05 C06 1.402(10) . ?
C05 H05A 0.9500 . ?
C06 C07 1.458(19) . ?
C25 C26 1.406(11) . ?
C25 C30 1.409(11) . ?
C26 C27 1.415(11) . ?
C27 C28 1.406(11) . ?
C27 H27A 0.9500 . ?
C28 C29 1.406(11) . ?
C28 H28A 0.9500 . ?
C29 C30 1.422(11) . ?
C29 H29A 0.9500 . ?
C30 C31 1.439(17) . ?
C43 C48 1.397(12) . ?
C43 C42 1.44(2) . ?
C43 C44 1.428(12) . ?
C44 C45 1.416(13) . ?
C44 H44A 0.9500 . ?
C45 C46 1.376(12) . ?
C45 H45A 0.9500 . ?
C46 C47 1.418(12) . ?
C46 H46A 0.9500 . ?
C47 C48 1.412(12) . ?
C19 C18 1.433(17) . ?
C19 C24 1.397(11) . ?
C19 C20 1.428(11) . ?
C20 C21 1.391(12) . ?
C20 H20A 0.9500 . ?
C21 C22 1.385(12) . ?
C21 H21A 0.9500 . ?
C22 C23 1.416(12) . ?
C22 H22A 0.9500 . ?
C23 C24 1.395(11) . ?
C08 C13 1.403(15) . ?
C08 C09 1.405(10) . ?
C09 C10 1.399(10) . ?
C09 H09A 0.9500 . ?
C10 C11 1.410(9) . ?
C10 H10A 0.9500 . ?
C11 C12 1.405(9) . ?
C11 H11A 0.9500 . ?
C12 C13 1.407(9) . ?
C12 C17 1.405(9) . ?
C13 C14 1.419(10) . ?
C14 C15 1.400(10) . ?
C14 H14A 0.9500 . ?
C15 C16 1.398(10) . ?
C15 H15A 0.9500 . ?
C16 C17 1.400(10) . ?
C16 H16A 0.9500 . ?
C32 C37 1.397(14) . ?
C32 C33 1.416(10) . ?
C33 C34 1.407(10) . ?
C33 H33A 0.9500 . ?
C34 C35 1.381(10) . ?
C34 H34A 0.9500 . ?
C35 C36 1.410(10) . ?
C35 H35A 0.9500 . ?
C36 C41 1.396(9) . ?
C36 C37 1.409(9) . ?
C37 C38 1.413(10) . ?
C38 C39 1.390(10) . ?
C38 H38A 0.9500 . ?
C39 C40 1.408(10) . ?
C39 H39A 0.9500 . ?
C40 C41 1.405(10) . ?
C40 H40A 0.9500 . ?
C41 N04 1.448(15) 3 ?
C42 N04 1.316(19) . ?
N50 C54 1.50(4) . ?
N50 C50 1.61(4) . ?
N50 C52 1.55(4) . ?
N50 C56 1.51(4) . ?
C50 C51 1.48(4) . ?
C50 H50A 0.9900 . ?
C50 H50B 0.9900 . ?
C51 H51A 0.9800 . ?
C51 H51B 0.9800 . ?
C51 H51C 0.9800 . ?
C52 C53 1.57(4) . ?
C52 H52A 0.9900 . ?
C52 H52B 0.9900 . ?
C53 H53A 0.9800 . ?
C53 H53B 0.9800 . ?
C53 H53C 0.9800 . ?
C54 C55 1.55(4) . ?
C54 H54A 0.9500 . ?
C55 H55A 0.9800 . ?
C55 H55B 0.9800 . ?
C55 H55C 0.9800 . ?
C56 C57 1.44(4) . ?
C56 H56A 0.9500 . ?
C57 H57A 0.9800 . ?
C57 H57B 0.9800 . ?
C57 H57C 0.9800 . ?
N60 C878 1.61(7) . ?
N60 C61 1.522(18) 2 ?
N60 C61 1.522(17) 3 ?
N60 C61 1.522(17) . ?
N60 C63 1.530(19) . ?
N60 C63 1.530(19) 2 ?
N60 C63 1.530(19) 3 ?
C61 C62 1.496(19) . ?
C61 C63 1.495(19) . ?
C62 C786 1.47(6) . ?
C63 C63 1.43(6) 2 ?
C63 C63 1.43(6) 3 ?
C63 C64 1.515(19) . ?
C64 C63 1.515(19) 3 ?
C64 C63 1.515(19) 2 ?
N71 C76 1.73(5) . ?
N71 C74 1.50(2) . ?
N71 C72 1.528(19) . ?
N71 C76 1.77(5) 3 ?
C72 C74 1.55(2) . ?
C72 C73 1.53(2) . ?
C74 C75 1.52(2) . ?
C76 N71 1.77(5) 2 ?
N04 C41 1.448(15) 2 ?
N04 H04B 0.8800 . ?

loop_
_geom_torsion_atom_site_label_1
_geom_torsion_atom_site_label_2
_geom_torsion_atom_site_label_3
_geom_torsion_atom_site_label_4
_geom_torsion
_geom_torsion_site_symmetry_1
_geom_torsion_site_symmetry_2
_geom_torsion_site_symmetry_3
_geom_torsion_site_symmetry_4
_geom_torsion_publ_flag
O02 Ti1 O01 C01 59.6(19) 3 . . . ?
O02 Ti1 O01 C01 -81.9(8) 2 . . . ?
O02 Ti1 O01 C01 7.6(8) . . . . ?
O01 Ti1 O01 C01 -162.3(8) 2 . . . ?
O01 Ti1 O01 C01 107.3(9) 3 . . . ?
O02 Ti1 O02 C02 -175.1(9) 3 . . . ?
O02 Ti1 O02 C02 93.9(10) 2 . . . ?
O01 Ti1 O02 C02 -5.7(8) . . . . ?
O01 Ti1 O02 C02 43(2) 2 . . . ?
O01 Ti1 O02 C02 -94.5(9) 3 . . . ?
O08 Ti2 O05 C23 100.0(11) . . . . ?
O12 Ti2 O05 C23 -85.6(11) . . . . ?
O11 Ti2 O05 C23 -165.5(11) . . . . ?
O07 Ti2 O05 C23 64(2) . . . . ?
O06 Ti2 O05 C23 0.8(10) . . . . ?
O08 Ti2 O06 C24 -88.0(8) . . . . ?
O05 Ti2 O06 C24 1.7(8) . . . . ?
O12 Ti2 O06 C24 98.9(8) . . . . ?
O11 Ti2 O06 C24 62.1(16) . . . . ?
O07 Ti2 O06 C24 -169.3(8) . . . . ?
O08 Ti2 O07 C25 5.9(8) . . . . ?
O05 Ti2 O07 C25 42(2) . . . . ?
O12 Ti2 O07 C25 -167.7(8) . . . . ?
O11 Ti2 O07 C25 -87.7(9) . . . . ?
O06 Ti2 O07 C25 104.7(8) . . . . ?
O05 Ti2 O08 C26 -177.2(10) . . . . ?
O11 Ti2 O08 C26 92.1(10) . . . . ?
O07 Ti2 O08 C26 -3.1(10) . . . . ?
O06 Ti2 O08 C26 -95.8(10) . . . . ?
O08 Ti2 O11 C47 -172.6(11) . . . . ?
O05 Ti2 O11 C47 96.3(11) . . . . ?
O12 Ti2 O11 C47 -0.5(11) . . . . ?
O07 Ti2 O11 C47 -91.4(11) . . . . ?
O06 Ti2 O11 C47 37.0(19) . . . . ?
O05 Ti2 O12 C48 -83.4(9) . . . . ?
O11 Ti2 O12 C48 6.1(9) . . . . ?
O07 Ti2 O12 C48 101.7(9) . . . . ?
O06 Ti2 O12 C48 -164.3(9) . . . . ?
Ti1 O01 C01 C06 171.5(11) . . . . ?
Ti1 O01 C01 C02 -7.9(14) . . . . ?
Ti1 O02 C02 C01 3.2(15) . . . . ?
Ti1 O02 C02 C03 -172.2(12) . . . . ?
O01 C01 C02 O02 3.2(17) . . . . ?
C06 C01 C02 O02 -176.2(11) . . . . ?
O01 C01 C02 C03 178.7(12) . . . . ?
C06 C01 C02 C03 -1(2) . . . . ?
O02 C02 C03 C04 175.8(14) . . . . ?
C01 C02 C03 C04 1(2) . . . . ?
C02 C03 C04 C05 -2(2) . . . . ?
C03 C04 C05 C06 4(2) . . . . ?
C04 C05 C06 C01 -4(2) . . . . ?
C04 C05 C06 C07 177.7(13) . . . . ?
O01 C01 C06 C05 -177.0(13) . . . . ?
C02 C01 C06 C05 2.3(19) . . . . ?
O01 C01 C06 C07 1(2) . . . . ?
C02 C01 C06 C07 -179.3(13) . . . . ?
Ti2 O07 C25 C26 -7.2(14) . . . . ?
Ti2 O07 C25 C30 172.4(11) . . . . ?
C30 C25 C26 C27 1(2) . . . . ?
O07 C25 C26 O08 4.7(18) . . . . ?
C30 C25 C26 O08 -175.0(12) . . . . ?
Ti2 O08 C26 C27 -175.1(12) . . . . ?
Ti2 O08 C26 C25 0.1(17) . . . . ?
C25 C26 C27 C28 5(2) . . . . ?
C26 C27 C28 C29 -6(2) . . . . ?
C27 C28 C29 C30 3(2) . . . . ?
O07 C25 C30 C31 -9(2) . . . . ?
C26 C25 C30 C31 170.3(14) . . . . ?
O07 C25 C30 C29 176.5(12) . . . . ?
C26 C25 C30 C29 -4(2) . . . . ?
C28 C29 C30 C25 2(2) . . . . ?
C28 C29 C30 C31 -172.5(13) . . . . ?
C48 C43 C44 C45 -3(3) . . . . ?
C42 C43 C44 C45 -176.7(18) . . . . ?
C43 C44 C45 C46 3(3) . . . . ?
C44 C45 C46 C47 -3(3) . . . . ?
Ti2 O11 C47 C48 -5.2(19) . . . . ?
Ti2 O11 C47 C46 -178.1(14) . . . . ?
C45 C46 C47 O11 175.4(17) . . . . ?
C45 C46 C47 C48 2(3) . . . . ?
C42 C43 C48 O12 -10(3) . . . . ?
C44 C43 C48 O12 175.9(15) . . . . ?
C42 C43 C48 C47 176.1(15) . . . . ?
C44 C43 C48 C47 2(3) . . . . ?
Ti2 O12 C48 C43 175.7(12) . . . . ?
Ti2 O12 C48 C47 -10.1(16) . . . . ?
O11 C47 C48 C43 -175.7(15) . . . . ?
C46 C47 C48 C43 -2(3) . . . . ?
O11 C47 C48 O12 10(2) . . . . ?
C46 C47 C48 O12 -176.6(14) . . . . ?
C18 C19 C20 C21 -178.1(13) . . . . ?
C24 C19 C20 C21 2(2) . . . . ?
C19 C20 C21 C22 -2(3) . . . . ?
C20 C21 C22 C23 0(3) . . . . ?
Ti2 O05 C23 C24 -3.2(17) . . . . ?
C21 C22 C23 O05 178.6(15) . . . . ?
Ti2 O06 C24 C23 -3.7(13) . . . . ?
O05 C23 C24 O06 4.6(18) . . . . ?
C22 C23 C24 C19 -3(2) . . . . ?
C18 C19 C24 O06 -4(2) . . . . ?
C20 C19 C24 O06 176.6(12) . . . . ?
C20 C19 C24 C23 1(2) . . . . ?
C08 N01 C07 O03 0(2) . . . . ?
C08 N01 C07 C06 -175.1(11) . . . . ?
C05 C06 C07 N01 177.4(12) . . . . ?
C01 C06 C07 N01 -1(2) . . . . ?
C05 C06 C07 O03 2(2) . . . . ?
C01 C06 C07 O03 -176.0(14) . . . . ?
C07 N01 C08 C13 143.4(14) . . . . ?
C07 N01 C08 C09 -41.7(19) . . . . ?
C13 C08 C09 C10 -7.0(19) . . . . ?
N01 C08 C09 C10 178.0(11) . . . . ?
C08 C09 C10 C11 4(2) . . . . ?
C09 C10 C11 C12 -1(2) . . . . ?
C10 C11 C12 C13 2.3(18) . . . . ?
C10 C11 C12 C17 179.0(12) . . . . ?
C11 C12 C13 C08 -5.8(18) . . . . ?
C17 C12 C13 C08 177.6(12) . . . . ?
C11 C12 C13 C14 -179.0(12) . . . . ?
C17 C12 C13 C14 4.4(19) . . . . ?
C09 C08 C13 C12 8.2(18) . . . . ?
N01 C08 C13 C12 -177.0(11) . . . . ?
C09 C08 C13 C14 -178.6(13) . . . . ?
N01 C08 C13 C14 -3.8(19) . . . . ?
C12 C13 C14 C15 -4(2) . . . . ?
C08 C13 C14 C15 -177.1(13) . . . . ?
C13 C14 C15 C16 1(3) . . . . ?
C14 C15 C16 C17 1(3) . . . . ?
C18 N02 C17 C16 -6(2) . . . . ?
C18 N02 C17 C12 165.2(13) . . . . ?
C15 C16 C17 N02 170.6(13) . . . . ?
C15 C16 C17 C12 0(2) . . . . ?
C13 C12 C17 N02 -173.2(11) . . . . ?
C11 C12 C17 N02 10.1(18) . . . . ?
C13 C12 C17 C16 -2.4(19) . . . . ?
C11 C12 C17 C16 -179.0(13) . . . . ?
C17 N02 C18 O04 5(2) . . . . ?
C17 N02 C18 C19 -171.2(12) . . . . ?
C24 C19 C18 O04 -176.6(13) . . . . ?
C20 C19 C18 O04 3(2) . . . . ?
C24 C19 C18 N02 0(2) . . . . ?
C32 N03 C31 O09 8(2) . . . . ?
C32 N03 C31 C30 -176.5(12) . . . . ?
C25 C30 C31 O09 169.9(13) . . . . ?
C29 C30 C31 O09 -15.6(19) . . . . ?
C25 C30 C31 N03 -5(2) . . . . ?
C29 C30 C31 N03 169.4(12) . . . . ?
C31 N03 C32 C37 -166.8(13) . . . . ?
C31 N03 C32 C33 19(2) . . . . ?
C37 C32 C33 C34 4(2) . . . . ?
N03 C32 C33 C34 178.2(12) . . . . ?
C32 C33 C34 C35 -5(2) . . . . ?
C33 C34 C35 C36 4(2) . . . . ?
C34 C35 C36 C41 -176.2(15) . . . . ?
C34 C35 C36 C37 -3(2) . . . . ?
N03 C32 C37 C36 -176.9(11) . . . . ?
C33 C32 C37 C36 -3.0(19) . . . . ?
N03 C32 C37 C38 0.6(18) . . . . ?
C33 C32 C37 C38 174.4(13) . . . . ?
C41 C36 C37 C32 175.6(12) . . . . ?
C35 C36 C37 C32 2.1(19) . . . . ?
C41 C36 C37 C38 -1.9(19) . . . . ?
C35 C36 C37 C38 -175.4(13) . . . . ?
C36 C37 C38 C39 -1.4(19) . . . . ?
C37 C38 C39 C40 3(2) . . . . ?
C38 C39 C40 C41 -1(2) . . . . ?
C37 C36 C41 C40 3(2) . . . . ?
C35 C36 C41 C40 177.0(14) . . . . ?
C37 C36 C41 N04 176.7(11) . . . 3 ?
C35 C36 C41 N04 -10(2) . . . 3 ?
C39 C40 C41 C36 -2(2) . . . . ?
C39 C40 C41 N04 -175.5(13) . . . 3 ?
C48 C43 C42 O10 -177.2(16) . . . . ?
C44 C43 C42 O10 -4(3) . . . . ?
C48 C43 C42 N04 2(2) . . . . ?
C44 C43 C42 N04 175.9(16) . . . . ?
C54 N50 C50 C51 -174(3) . . . . ?
C52 N50 C50 C51 60(3) . . . . ?
C56 N50 C50 C51 -57(3) . . . . ?
C54 N50 C52 C53 -62(4) . . . . ?
C50 N50 C52 C53 66(4) . . . . ?
C56 N50 C52 C53 -176(3) . . . . ?
C50 N50 C54 C55 171(3) . . . . ?
C52 N50 C54 C55 -62(3) . . . . ?
C56 N50 C54 C55 53(3) . . . . ?
C54 N50 C56 C57 73(4) . . . . ?
C50 N50 C56 C57 -49(4) . . . . ?
C52 N50 C56 C57 -170(3) . . . . ?
C878 N60 C61 C62 72(3) . . . . ?
C61 N60 C61 C62 161(2) 2 . . . ?
C61 N60 C61 C62 -17(6) 3 . . . ?
C63 N60 C61 C62 -100(5) . . . . ?
C63 N60 C61 C62 -139(3) 2 . . . ?
C63 N60 C61 C62 -83(5) 3 . . . ?
C878 N60 C61 C63 172(4) . . . . ?
C61 N60 C61 C63 -99(4) 2 . . . ?
C61 N60 C61 C63 83(5) 3 . . . ?
C63 N60 C61 C63 -39(6) 2 . . . ?
C63 N60 C61 C63 17(6) 3 . . . ?
C878 N60 C61 C786 56.1(16) . . . . ?
C61 N60 C61 C786 145(3) 2 . . . ?
C61 N60 C61 C786 -33(3) 3 . . . ?
C63 N60 C61 C786 -116(4) . . . . ?
C63 N60 C61 C786 -155(2) 2 . . . ?
C63 N60 C61 C786 -99(3) 3 . . . ?
C61 N60 C61 C878 89(3) 2 . . . ?
C61 N60 C61 C878 -89(3) 3 . . . ?
C63 N60 C61 C878 -172(4) . . . . ?
C63 N60 C61 C878 149(2) 2 . . . ?
C63 N60 C61 C878 -155(3) 3 . . . ?
C63 C61 C62 C786 -94(4) . . . . ?
N60 C61 C62 C786 -22(4) . . . . ?
C878 C61 C62 C786 24(3) . . . . ?
C62 C61 C63 C63 167(6) . . . 2 ?
N60 C61 C63 C63 44(5) . . . 2 ?
C786 C61 C63 C63 115(7) . . . 2 ?
C878 C61 C63 C63 50(8) . . . 2 ?
C62 C61 C63 C63 102(8) . . . 3 ?
N60 C61 C63 C63 -20(8) . . . 3 ?
C786 C61 C63 C63 51(10) . . . 3 ?
C878 C61 C63 C63 -14(11) . . . 3 ?
C62 C61 C63 C64 -165(15) . . . . ?
N60 C61 C63 C64 72(15) . . . . ?
C62 C61 C63 N60 122(3) . . . . ?
C786 C61 C63 N60 71(3) . . . . ?
C878 C61 C63 N60 6(3) . . . . ?
C878 N60 C63 C63 -145.6(4) . . . 2 ?
C61 N60 C63 C63 110(6) 3 . . 2 ?
C61 N60 C63 C63 -131(8) . . . 2 ?
C63 N60 C63 C63 68.8(9) 3 . . 2 ?
C878 N60 C63 C63 145.6(4) . . . 3 ?
C61 N60 C63 C63 -87(7) 2 . . 3 ?
C61 N60 C63 C63 41(6) 3 . . 3 ?
C61 N60 C63 C63 160(8) . . . 3 ?
C63 N60 C63 C63 -68.8(9) 2 . . 3 ?
C878 N60 C63 C61 -15(8) . . . . ?
C61 N60 C63 C61 112.8(17) 2 . . . ?
C61 N60 C63 C61 -119(2) 3 . . . ?
C63 N60 C63 C61 131(8) 2 . . . ?
C63 N60 C63 C61 -160(8) 3 . . . ?
C61 N60 C63 C64 -52(7) 2 . . . ?
C61 N60 C63 C64 75(6) 3 . . . ?
C61 N60 C63 C64 -165(8) . . . . ?
C63 N60 C63 C64 -34.4(5) 2 . . . ?
C63 N60 C63 C64 34.4(5) 3 . . . ?
C63 C63 C64 C63 -69.0(10) 2 . . 3 ?
N60 C63 C64 C63 -34.5(5) . . . 3 ?
C63 C63 C64 C63 69.0(10) 3 . . 2 ?
C61 C63 C64 C63 -31(13) . . . 2 ?
N60 C63 C64 C63 34.5(5) . . . 2 ?
C61 C62 C786 C878 -25(4) . . . . ?
C63 C61 C786 C62 107(4) . . . . ?
N60 C61 C786 C62 163(3) . . . . ?
C878 C61 C786 C62 -153(4) . . . . ?
C62 C61 C786 C878 153(4) . . . . ?
C63 C61 C786 C878 -100(2) . . . . ?
N60 C61 C786 C878 -43.4(18) . . . . ?
C76 N71 C72 C74 177(3) . . . . ?
C76 N71 C72 C74 -115(3) 3 . . . ?
C76 N71 C72 C73 77(5) . . . . ?
C74 N71 C72 C73 -100(5) . . . . ?
C76 N71 C72 C73 145(5) 3 . . . ?
C76 N71 C74 C75 -97(4) . . . . ?
C72 N71 C74 C75 -94(5) . . . . ?
C76 N71 C74 C75 -16(6) 3 . . . ?
C76 N71 C74 C72 -3(3) . . . . ?
C76 N71 C74 C72 78(4) 3 . . . ?
C73 C72 C74 N71 105(3) . . . . ?
N71 C72 C74 C75 112(3) . . . . ?
C73 C72 C74 C75 -143(3) . . . . ?
C74 N71 C76 N71 -143(6) . . . 2 ?
O10 C42 N04 C41 -5(2) . . . 2 ?
C43 C42 N04 C41 175.7(12) . . . 2 ?
C61 N60 C878 C786 68.6(19) 2 . . 3 ?
C61 N60 C878 C786 -51.4(19) 3 . . 3 ?
C61 N60 C878 C786 -171.4(19) . . . 3 ?
C63 N60 C878 C786 -159(7) . . . 3 ?
C63 N60 C878 C786 81(7) 2 . . 3 ?
C63 N60 C878 C786 -39(7) 3 . . 3 ?
C61 N60 C878 C786 -51.4(18) 2 . . 2 ?
C61 N60 C878 C786 -171.4(18) 3 . . 2 ?
C61 N60 C878 C786 68.6(18) . . . 2 ?
C63 N60 C878 C786 81(7) . . . 2 ?
C63 N60 C878 C786 -39(7) 2 . . 2 ?
C63 N60 C878 C786 -159(7) 3 . . 2 ?
C61 N60 C878 C786 -171.4(18) 2 . . . ?
C61 N60 C878 C786 68.6(18) 3 . . . ?
C61 N60 C878 C786 -51.4(18) . . . . ?
C63 N60 C878 C786 -39(7) . . . . ?
C63 N60 C878 C786 -159(7) 2 . . . ?
C63 N60 C878 C786 81(7) 3 . . . ?
C61 N60 C878 C61 -120.000(2) 3 . . 2 ?
C61 N60 C878 C61 120.000(1) . . . 2 ?
C63 N60 C878 C61 133(7) . . . 2 ?
C63 N60 C878 C61 13(7) 2 . . 2 ?
C63 N60 C878 C61 -107(7) 3 . . 2 ?
C61 N60 C878 C61 120.000(6) 2 . . 3 ?
C61 N60 C878 C61 -120.000(4) . . . 3 ?
C63 N60 C878 C61 -107(7) . . . 3 ?
C63 N60 C878 C61 133(7) 2 . . 3 ?
C63 N60 C878 C61 13(7) 3 . . 3 ?
C61 N60 C878 C61 -120.000(16) 2 . . . ?
C61 N60 C878 C61 120.000(15) 3 . . . ?
C63 N60 C878 C61 13(7) . . . . ?
C63 N60 C878 C61 -107(7) 2 . . . ?
C63 N60 C878 C61 133(7) 3 . . . ?
C62 C786 C878 N60 62(3) . . . . ?
C61 C786 C878 N60 41.6(13) . . . . ?
C62 C786 C878 C786 131(3) . . . 3 ?
C61 C786 C878 C786 110(4) . . . 3 ?
C62 C786 C878 C786 -6(6) . . . 2 ?
C61 C786 C878 C786 -27(4) . . . 2 ?
C62 C786 C878 C61 55(4) . . . 2 ?
C61 C786 C878 C61 35(2) . . . 2 ?
C62 C786 C878 C61 107(3) . . . 3 ?
C61 C786 C878 C61 86(2) . . . 3 ?
C62 C786 C878 C61 21(3) . . . . ?
C62 C61 C878 N60 -130(3) . . . . ?
C63 C61 C878 N60 -7(4) . . . . ?
C786 C61 C878 N60 -110(2) . . . . ?
C62 C61 C878 C786 -121(3) . . . 3 ?
C63 C61 C878 C786 2(5) . . . 3 ?
N60 C61 C878 C786 10(2) . . . 3 ?
C786 C61 C878 C786 -100.6(12) . . . 3 ?
C62 C61 C878 C786 134(3) . . . 2 ?
C63 C61 C878 C786 -103(5) . . . 2 ?
N60 C61 C878 C786 -96(2) . . . 2 ?
C786 C61 C878 C786 153(3) . . . 2 ?
C62 C61 C878 C786 -20(3) . . . . ?
C63 C61 C878 C786 103(4) . . . . ?
N60 C61 C878 C786 110(2) . . . . ?
C62 C61 C878 C61 -169(3) . . . 2 ?
C63 C61 C878 C61 -46(4) . . . 2 ?
N60 C61 C878 C61 -38.6(7) . . . 2 ?
C786 C61 C878 C61 -149(2) . . . 2 ?
C62 C61 C878 C61 -92(3) . . . 3 ?
C63 C61 C878 C61 31(4) . . . 3 ?
N60 C61 C878 C61 38.6(7) . . . 3 ?
C786 C61 C878 C61 -72(2) . . . 3 ?

loop_
_platon_squeeze_void_nr
_platon_squeeze_void_average_x
_platon_squeeze_void_average_y
_platon_squeeze_void_average_z
_platon_squeeze_void_volume
_platon_squeeze_void_count_electrons
_platon_squeeze_void_content
1 0.000 0.000 0.000 972 227 ' '
2 -0.333 0.333 0.083 1423 316 ' '
3 0.333 0.667 0.167 975 228 ' '
4 0.000 1.000 0.250 1422 315 ' '
5 -0.333 0.333 0.333 975 228 ' '
6 0.333 0.667 0.417 1422 316 ' '
7 0.000 0.000 0.500 972 227 ' '
8 -0.333 0.333 0.583 1423 316 ' '
9 0.333 0.667 0.667 975 228 ' '
10 0.000 0.000 0.750 1422 315 ' '
11 -0.333 0.333 0.833 975 228 ' '
12 0.333 0.667 0.917 1422 316 ' '
